data_4347247
loop_
_publ_author_name
'Liu, Jinyong'
'Wu, Dimao'
'Su, Xiaoge'
'Han, Mengwei'
'Kimura, Susana Y.'
'Gray, Danielle L.'
'Shapley, John R.'
'Abu-Omar, Mahdi M'
'Werth, Charles J.'
'Strathmann, Timothy J.'

_publ_contact_author
; 
Jinyong Liu and Timothy J. Strathmann
Colorado School of Mines
Department of Civil and Environmental Engineering
Golden, Colorado  80401 
USA 
;
_publ_section_title
;
 Configuration Control in the Synthesis of Homo- and Heteroleptic
 Bis(oxazolinylphenolato/thiazolinylphenolato) Chelate Ligand Complexes of
 Oxorhenium(V): Isomer Effect on Ancillary Ligand Exchange Dynamics and
 Implications for Perchlorate Reduction Catalysis.
;
_journal_issue 5
_journal_name_full 'Inorganic chemistry'
_journal_page_first 2597
_journal_page_last 2611
_journal_paper_doi 10.1021/acs.inorgchem.5b02940
_journal_volume 55
_journal_year 2016
_chemical_formula_moiety 'C18 H16 Cl N2 O5 Re '
_chemical_formula_sum 'C18 H16 Cl N2 O5 Re'
_chemical_formula_weight 561.98
_space_group_crystal_system monoclinic
_space_group_IT_number 14
_space_group_name_Hall '-P 2ybc'
_space_group_name_H-M_alt 'P 1 21/c 1'
_atom_sites_solution_hydrogens geom
_audit_creation_method SHELXL-2014/6
_audit_update_record
; 
? 
;
_cell_angle_alpha 90
_cell_angle_beta 95.854(4)
_cell_angle_gamma 90
_cell_formula_units_Z 4
_cell_length_a 9.2210(9)
_cell_length_b 7.9281(8)
_cell_length_c 23.284(2)
_cell_measurement_reflns_used 9992
_cell_measurement_temperature 193(2)
_cell_measurement_theta_max 26.69
_cell_measurement_theta_min 2.72
_cell_volume 1693.3(3)
_computing_cell_refinement 'SAINT V7.68A (Bruker, 2005)'
_computing_data_collection 'APEX2 V2010.11-3 (Bruker, 2010)'
_computing_data_reduction
; 
SAINT V7.68A, XPREP V2005/2, SADABS V2007/4, TWINABS V2007/5 
(Bruker, 2005 & 2007) 
;
_computing_molecular_graphics
; 
SHELXTL V6.12 (Bruker, 2005), CrystalMaker v2.1.3 (CrystalMaker, 1994) 
;
_computing_publication_material 'XCIF V6.12 (Bruker, 2005)'
_computing_structure_refinement 'SHELXTL V6.12 (Bruker, 2005)'
_computing_structure_solution 'SHELXTL V6.12 (Bruker, 2005)'
_diffrn_ambient_temperature 193(2)
_diffrn_measured_fraction_theta_full 1.000
_diffrn_measured_fraction_theta_max 0.997
_diffrn_measurement_device 'Siemens Platform/ApexII CCD'
_diffrn_measurement_method 'profile data from \f and \w scans'
_diffrn_radiation_monochromator graphite
_diffrn_radiation_source 'normal-focus sealed tube'
_diffrn_radiation_type MoK\a
_diffrn_radiation_wavelength 0.71073
_diffrn_radiation_wavelength_id bm92nas
_diffrn_reflns_av_R_equivalents 0.0239
_diffrn_reflns_av_unetI/netI 0.0148
_diffrn_reflns_Laue_measured_fraction_full 1.000
_diffrn_reflns_Laue_measured_fraction_max 0.997
_diffrn_reflns_limit_h_max 11
_diffrn_reflns_limit_h_min -11
_diffrn_reflns_limit_k_max 9
_diffrn_reflns_limit_k_min -9
_diffrn_reflns_limit_l_max 27
_diffrn_reflns_limit_l_min -28
_diffrn_reflns_number 23771
_diffrn_reflns_point_group_measured_fraction_full 1.000
_diffrn_reflns_point_group_measured_fraction_max 0.997
_diffrn_reflns_theta_full 25.242
_diffrn_reflns_theta_max 25.689
_diffrn_reflns_theta_min 1.758
_exptl_absorpt_coefficient_mu 7.370
_exptl_absorpt_correction_T_max 0.4314
_exptl_absorpt_correction_T_min 0.1966
_exptl_absorpt_correction_type integration
_exptl_absorpt_process_details 'SHELXTL/XPREP V2005/2 (Bruker, 2005)'
_exptl_crystal_colour green
_exptl_crystal_density_diffrn 2.204
_exptl_crystal_density_method 'not measured'
_exptl_crystal_description prism
_exptl_crystal_F_000 1080
_exptl_crystal_id bm92nas
_exptl_crystal_preparation
; 
The data crystal was mounted using oil (Parantone-N, Exxon) to a 
0.3 mm cryo-loop (Hampton Research) with the (-2 0 1) scattering 
planes roughly normal to the spindle axis. 
;
_exptl_crystal_size_max 0.492
_exptl_crystal_size_mid 0.266
_exptl_crystal_size_min 0.206
_refine_diff_density_max 1.643
_refine_diff_density_min -1.197
_refine_diff_density_rms 0.115
_refine_ls_extinction_method none
_refine_ls_goodness_of_fit_ref 1.379
_refine_ls_hydrogen_treatment noref
_refine_ls_matrix_type full
_refine_ls_number_parameters 244
_refine_ls_number_reflns 3209
_refine_ls_number_restraints 0
_refine_ls_restrained_S_all 1.379
_refine_ls_R_factor_all 0.0299
_refine_ls_R_factor_gt 0.0285
_refine_ls_shift/su_max 0.001
_refine_ls_shift/su_mean 0.000
_refine_ls_structure_factor_coef Fsqd
_refine_ls_weighting_details 'w=1/[\s^2^(Fo^2^)+9.2045P] where P=(Fo^2^+2Fc^2^)/3'
_refine_ls_weighting_scheme calc
_refine_ls_wR_factor_gt 0.0586
_refine_ls_wR_factor_ref 0.0590
_reflns_Friedel_coverage 0.000
_reflns_number_gt 3107
_reflns_number_total 3209
_reflns_threshold_expression 'I > 2\s(I)'
_cod_data_source_file ic5b02940_si_002.cif
_cod_data_source_block N,N-trans_Re(O)(hoz)2Cl_(2a)
_cod_original_sg_symbol_H-M 'P 21/c'
_cod_database_code 4347247
_shelx_space_group_comment
; 
The symmetry employed for this shelxl refinement is uniquely defined 
by the following loop, which should always be used as a source of 
symmetry information in preference to the above space-group names. 
They are only intended as comments. 
;
_shelx_estimated_absorpt_t_min 0.122
_shelx_estimated_absorpt_t_max 0.312
_shelxl_version_number 2014/6

loop_
_space_group_symop_operation_xyz
'x, y, z'
'-x, y+1/2, -z+1/2'
'-x, -y, -z'
'x, -y-1/2, z-1/2'

loop_
_atom_site_label
_atom_site_type_symbol
_atom_site_fract_x
_atom_site_fract_y
_atom_site_fract_z
_atom_site_U_iso_or_equiv
_atom_site_adp_type
_atom_site_occupancy
_atom_site_site_symmetry_order
_atom_site_calc_flag
_atom_site_refinement_flags_posn
_atom_site_refinement_flags_adp
Re1 Re 0.16960(2) 0.62198(3) 0.38611(2) 0.02217(7) Uani 1 1 d . .
Cl1 Cl 0.42489(15) 0.57102(19) 0.38914(6) 0.0336(3) Uani 1 1 d . .
O1 O 0.1304(4) 0.4161(5) 0.38413(18) 0.0343(10) Uani 1 1 d . .
O2 O 0.2260(4) 0.8599(5) 0.37608(15) 0.0241(8) Uani 1 1 d . .
O3 O -0.0344(4) 0.7074(5) 0.37837(15) 0.0267(8) Uani 1 1 d . .
O4 O 0.1806(4) 0.7060(5) 0.20589(16) 0.0310(9) Uani 1 1 d . .
O5 O 0.1164(4) 0.7514(6) 0.55666(16) 0.0335(10) Uani 1 1 d . .
N1 N 0.1551(5) 0.6290(6) 0.29596(19) 0.0245(9) Uani 1 1 d . .
N2 N 0.1812(5) 0.6625(6) 0.47291(19) 0.0229(10) Uani 1 1 d . .
C1 C 0.2862(5) 0.9477(7) 0.3361(2) 0.0208(11) Uani 1 1 d . .
C2 C 0.2831(5) 0.8889(7) 0.2794(2) 0.0218(11) Uani 1 1 d . .
C3 C 0.3436(6) 0.9861(7) 0.2379(2) 0.0263(12) Uani 1 1 d . .
H3 H 0.3413 0.9457 0.1994 0.032 Uiso 1 1 calc R U
C4 C 0.4055(6) 1.1374(8) 0.2520(2) 0.0318(13) Uani 1 1 d . .
H4 H 0.4494 1.2015 0.2239 0.038 Uiso 1 1 calc R U
C5 C 0.4041(6) 1.1978(8) 0.3078(3) 0.0328(13) Uani 1 1 d . .
H5 H 0.4453 1.3051 0.3177 0.039 Uiso 1 1 calc R U
C6 C 0.3443(6) 1.1050(7) 0.3488(2) 0.0265(12) Uani 1 1 d . .
H6 H 0.3428 1.1494 0.3866 0.032 Uiso 1 1 calc R U
C7 C 0.2078(5) 0.7352(7) 0.2628(2) 0.0218(11) Uani 1 1 d . .
C8 C 0.0810(8) 0.5660(9) 0.2000(3) 0.0465(18) Uani 1 1 d . .
H8A H 0.1156 0.4787 0.1743 0.056 Uiso 1 1 calc R U
H8B H -0.0173 0.6036 0.1841 0.056 Uiso 1 1 calc R U
C9 C 0.0778(7) 0.4984(8) 0.2601(3) 0.0351(14) Uani 1 1 d . .
H9A H -0.0235 0.4847 0.2699 0.042 Uiso 1 1 calc R U
H9B H 0.1288 0.3886 0.2647 0.042 Uiso 1 1 calc R U
C10 C -0.1111(6) 0.7648(7) 0.4192(2) 0.0231(11) Uani 1 1 d . .
C11 C -0.0614(6) 0.7837(7) 0.4775(2) 0.0233(11) Uani 1 1 d . .
C12 C -0.1519(6) 0.8572(8) 0.5148(2) 0.0292(12) Uani 1 1 d . .
H12 H -0.1174 0.8708 0.5544 0.035 Uiso 1 1 calc R U
C13 C -0.2889(6) 0.9099(8) 0.4955(3) 0.0322(13) Uani 1 1 d . .
H13 H -0.3481 0.9647 0.5210 0.039 Uiso 1 1 calc R U
C14 C -0.3400(6) 0.8827(8) 0.4388(3) 0.0338(13) Uani 1 1 d . .
H14 H -0.4372 0.9137 0.4255 0.041 Uiso 1 1 calc R U
C15 C -0.2534(6) 0.8121(8) 0.4014(3) 0.0298(13) Uani 1 1 d . .
H15 H -0.2911 0.7949 0.3623 0.036 Uiso 1 1 calc R U
C16 C 0.0823(6) 0.7305(7) 0.5006(2) 0.0230(11) Uani 1 1 d . .
C17 C 0.2562(7) 0.6724(8) 0.5720(2) 0.0340(14) Uani 1 1 d . .
H17A H 0.2456 0.5706 0.5959 0.041 Uiso 1 1 calc R U
H17B H 0.3244 0.7515 0.5937 0.041 Uiso 1 1 calc R U
C18 C 0.3096(6) 0.6259(9) 0.5145(2) 0.0353(14) Uani 1 1 d . .
H18A H 0.3943 0.6957 0.5066 0.042 Uiso 1 1 calc R U
H18B H 0.3369 0.5053 0.5135 0.042 Uiso 1 1 calc R U

loop_
_atom_site_aniso_label
_atom_site_aniso_U_11
_atom_site_aniso_U_22
_atom_site_aniso_U_33
_atom_site_aniso_U_23
_atom_site_aniso_U_13
_atom_site_aniso_U_12
Re1 0.02006(11) 0.02308(11) 0.02318(12) -0.00028(9) 0.00135(7) -0.00016(9)
Cl1 0.0218(7) 0.0418(8) 0.0372(8) -0.0056(6) 0.0027(6) 0.0031(6)
O1 0.035(2) 0.030(2) 0.039(2) 0.0020(18) 0.0055(18) 0.0001(18)
O2 0.031(2) 0.0227(19) 0.0195(18) -0.0026(16) 0.0069(15) -0.0035(17)
O3 0.0204(19) 0.038(2) 0.0222(19) -0.0020(17) 0.0027(15) 0.0046(17)
O4 0.032(2) 0.041(2) 0.020(2) -0.0087(18) 0.0030(16) -0.0064(19)
O5 0.026(2) 0.055(3) 0.020(2) 0.0015(19) 0.0012(16) 0.0037(19)
N1 0.023(2) 0.025(2) 0.025(2) -0.006(2) 0.0001(18) 0.002(2)
N2 0.020(2) 0.025(2) 0.023(2) 0.0066(19) -0.0002(18) 0.0010(18)
C1 0.017(2) 0.024(3) 0.022(3) -0.003(2) 0.000(2) 0.003(2)
C2 0.017(2) 0.028(3) 0.021(3) -0.002(2) 0.0011(19) 0.002(2)
C3 0.022(3) 0.037(3) 0.020(3) -0.001(2) 0.003(2) -0.001(2)
C4 0.030(3) 0.036(3) 0.029(3) 0.005(3) 0.005(2) -0.005(3)
C5 0.029(3) 0.031(3) 0.038(3) -0.002(3) 0.003(3) -0.003(3)
C6 0.026(3) 0.027(3) 0.027(3) -0.001(2) 0.003(2) 0.002(2)
C7 0.016(2) 0.028(3) 0.021(3) -0.007(2) 0.001(2) 0.005(2)
C8 0.050(4) 0.052(4) 0.038(4) -0.020(3) 0.005(3) -0.024(3)
C9 0.033(3) 0.034(3) 0.037(3) -0.008(3) 0.000(3) -0.009(3)
C10 0.018(3) 0.023(3) 0.028(3) 0.000(2) 0.004(2) -0.002(2)
C11 0.020(3) 0.026(3) 0.024(3) 0.005(2) 0.003(2) -0.001(2)
C12 0.030(3) 0.034(3) 0.024(3) -0.001(3) 0.005(2) 0.003(3)
C13 0.026(3) 0.039(4) 0.033(3) 0.002(3) 0.010(2) 0.004(3)
C14 0.019(3) 0.040(3) 0.042(3) 0.000(3) 0.002(2) 0.003(3)
C15 0.022(3) 0.035(3) 0.031(3) -0.001(3) -0.001(2) 0.002(2)
C16 0.021(3) 0.024(3) 0.024(3) 0.002(2) 0.003(2) -0.002(2)
C17 0.034(3) 0.042(4) 0.024(3) 0.007(3) -0.006(2) 0.002(3)
C18 0.025(3) 0.052(4) 0.028(3) 0.009(3) -0.004(2) 0.007(3)

loop_
_atom_type_symbol
_atom_type_description
_atom_type_scat_dispersion_real
_atom_type_scat_dispersion_imag
_atom_type_scat_source
C C 0.0033 0.0016 'International Tables Vol C Tables 4.2.6.8 and 6.1.1.4'
H H 0.0000 0.0000 'International Tables Vol C Tables 4.2.6.8 and 6.1.1.4'
N N 0.0061 0.0033 'International Tables Vol C Tables 4.2.6.8 and 6.1.1.4'
O O 0.0106 0.0060 'International Tables Vol C Tables 4.2.6.8 and 6.1.1.4'
Cl Cl 0.1484 0.1585 'International Tables Vol C Tables 4.2.6.8 and 6.1.1.4'
Re Re -1.0185 7.2310 'International Tables Vol C Tables 4.2.6.8 and 6.1.1.4'

loop_
_exptl_crystal_face_index_h
_exptl_crystal_face_index_k
_exptl_crystal_face_index_l
_exptl_crystal_face_perp_dist
0.00 0.00 1.00 0.1030
0.00 0.00 -1.00 0.0190
-1.00 0.00 0.00 0.2340
1.00 0.00 0.00 0.2350
0.00 1.00 0.00 0.0460
0.00 -1.00 0.00 0.1330
2.00 -1.00 1.00 0.2160

loop_
_geom_angle_atom_site_label_1
_geom_angle_atom_site_label_2
_geom_angle_atom_site_label_3
_geom_angle
O1 Re1 O2 170.87(18)
O1 Re1 O3 97.47(18)
O2 Re1 O3 85.56(16)
O1 Re1 N2 99.82(19)
O2 Re1 N2 88.79(16)
O3 Re1 N2 89.41(16)
O1 Re1 N1 90.39(19)
O2 Re1 N1 81.18(16)
O3 Re1 N1 86.39(16)
N2 Re1 N1 169.39(18)
O1 Re1 Cl1 92.60(15)
O2 Re1 Cl1 83.92(11)
O3 Re1 Cl1 169.24(12)
N2 Re1 Cl1 92.62(13)
N1 Re1 Cl1 89.77(12)
C1 O2 Re1 135.8(3)
C10 O3 Re1 128.5(3)
C7 O4 C8 106.3(4)
C16 O5 C17 107.9(4)
C7 N1 C9 108.3(5)
C7 N1 Re1 129.7(4)
C9 N1 Re1 122.0(4)
C16 N2 C18 108.3(5)
C16 N2 Re1 126.5(4)
C18 N2 Re1 125.1(4)
O2 C1 C6 120.3(5)
O2 C1 C2 121.2(5)
C6 C1 C2 118.3(5)
C3 C2 C1 119.9(5)
C3 C2 C7 119.9(5)
C1 C2 C7 120.0(5)
C4 C3 C2 120.7(5)
C4 C3 H3 119.6
C2 C3 H3 119.6
C3 C4 C5 119.2(5)
C3 C4 H4 120.4
C5 C4 H4 120.4
C6 C5 C4 120.8(6)
C6 C5 H5 119.6
C4 C5 H5 119.6
C5 C6 C1 121.0(5)
C5 C6 H6 119.5
C1 C6 H6 119.5
N1 C7 O4 116.1(5)
N1 C7 C2 127.0(5)
O4 C7 C2 116.7(5)
O4 C8 C9 105.1(5)
O4 C8 H8A 110.7
C9 C8 H8A 110.7
O4 C8 H8B 110.7
C9 C8 H8B 110.7
H8A C8 H8B 108.8
N1 C9 C8 102.9(5)
N1 C9 H9A 111.2
C8 C9 H9A 111.2
N1 C9 H9B 111.2
C8 C9 H9B 111.2
H9A C9 H9B 109.1
O3 C10 C15 115.9(5)
O3 C10 C11 126.1(5)
C15 C10 C11 118.0(5)
C12 C11 C10 119.6(5)
C12 C11 C16 118.4(5)
C10 C11 C16 122.0(5)
C13 C12 C11 121.2(5)
C13 C12 H12 119.4
C11 C12 H12 119.4
C12 C13 C14 118.9(5)
C12 C13 H13 120.5
C14 C13 H13 120.5
C15 C14 C13 121.0(5)
C15 C14 H14 119.5
C13 C14 H14 119.5
C14 C15 C10 121.2(5)
C14 C15 H15 119.4
C10 C15 H15 119.4
N2 C16 O5 116.0(5)
N2 C16 C11 127.3(5)
O5 C16 C11 116.7(5)
O5 C17 C18 104.4(4)
O5 C17 H17A 110.9
C18 C17 H17A 110.9
O5 C17 H17B 110.9
C18 C17 H17B 110.9
H17A C17 H17B 108.9
N2 C18 C17 102.7(4)
N2 C18 H18A 111.2
C17 C18 H18A 111.2
N2 C18 H18B 111.2
C17 C18 H18B 111.2
H18A C18 H18B 109.1

loop_
_geom_bond_atom_site_label_1
_geom_bond_atom_site_label_2
_geom_bond_distance
Re1 O1 1.671(4)
Re1 O2 1.977(4)
Re1 O3 1.990(4)
Re1 N2 2.038(4)
Re1 N1 2.090(4)
Re1 Cl1 2.3824(14)
O2 C1 1.329(6)
O3 C10 1.322(6)
O4 C7 1.342(6)
O4 C8 1.438(7)
O5 C16 1.322(6)
O5 C17 1.445(7)
N1 C7 1.273(7)
N1 C9 1.468(7)
N2 C16 1.287(7)
N2 C18 1.480(6)
C1 C6 1.377(8)
C1 C2 1.398(7)
C2 C3 1.395(8)
C2 C7 1.436(7)
C3 C4 1.355(8)
C3 H3 0.9500
C4 C5 1.387(8)
C4 H4 0.9500
C5 C6 1.365(8)
C5 H5 0.9500
C6 H6 0.9500
C8 C9 1.501(9)
C8 H8A 0.9900
C8 H8B 0.9900
C9 H9A 0.9900
C9 H9B 0.9900
C10 C15 1.387(7)
C10 C11 1.395(8)
C11 C12 1.392(8)
C11 C16 1.442(7)
C12 C13 1.363(8)
C12 H12 0.9500
C13 C14 1.373(8)
C13 H13 0.9500
C14 C15 1.362(8)
C14 H14 0.9500
C15 H15 0.9500
C17 C18 1.519(8)
C17 H17A 0.9900
C17 H17B 0.9900
C18 H18A 0.9900
C18 H18B 0.9900
